data_1504496
loop_
_publ_author_name
'Blanco, V\'ictor'
'Chas, Marcos'
'Abella, Dolores'
'P\'ia, Elena'
'Platas-Iglesias, Carlos'
'Peinador, Carlos'
'Quintela, Jos\'e M'

_publ_section_title
;
 Self-assembly of 1:2 inclusion complexes between a metallocycle host and
 dihydroxyaromatic guests: a redox controlled complexation process.
;
_journal_issue 3
_journal_name_full 'Organic letters'
_journal_page_first 409
_journal_page_last 412
_journal_paper_doi 10.1021/ol702701t
_journal_volume 10
_journal_year 2008
_chemical_formula_sum 'C82 H104 N21 Na O47 Pd2'
_chemical_formula_weight 2371.66
_chemical_name_systematic
;
 ?
;
_space_group_IT_number 2
_symmetry_cell_setting triclinic
_symmetry_space_group_name_Hall '-P 1'
_symmetry_space_group_name_H-M 'P -1'
_atom_sites_solution_hydrogens geom
_atom_sites_solution_primary direct
_atom_sites_solution_secondary difmap
_audit_creation_method SHELXL-97
_cell_angle_alpha 94.1310(10)
_cell_angle_beta 90.8880(10)
_cell_angle_gamma 103.3690(10)
_cell_formula_units_Z 2
_cell_length_a 9.1583(5)
_cell_length_b 16.1744(9)
_cell_length_c 34.3536(18)
_cell_measurement_reflns_used 9161
_cell_measurement_temperature 100(2)
_cell_measurement_theta_max 52.643
_cell_measurement_theta_min 4.688
_cell_volume 4935.3(5)
_computing_structure_refinement 'SHELXL-97 (Sheldrick, 1997)'
_diffrn_ambient_temperature 100(2)
_diffrn_measured_fraction_theta_full 0.992
_diffrn_measured_fraction_theta_max 0.992
_diffrn_radiation_monochromator graphite
_diffrn_radiation_source 'fine-focus sealed tube'
_diffrn_radiation_type MoK\a
_diffrn_radiation_wavelength 0.71073
_diffrn_reflns_av_R_equivalents 0.0917
_diffrn_reflns_av_sigmaI/netI 0.1337
_diffrn_reflns_limit_h_max 12
_diffrn_reflns_limit_h_min -12
_diffrn_reflns_limit_k_max 21
_diffrn_reflns_limit_k_min -21
_diffrn_reflns_limit_l_max 45
_diffrn_reflns_limit_l_min -45
_diffrn_reflns_number 67698
_diffrn_reflns_theta_full 28.30
_diffrn_reflns_theta_max 28.30
_diffrn_reflns_theta_min 0.59
_exptl_absorpt_coefficient_mu 0.477
_exptl_absorpt_correction_T_max 0.9765
_exptl_absorpt_correction_T_min 0.8779
_exptl_crystal_colour RED
_exptl_crystal_density_diffrn 1.596
_exptl_crystal_density_method 'not measured'
_exptl_crystal_description PRISM
_exptl_crystal_F_000 2444
_exptl_crystal_size_max 0.28
_exptl_crystal_size_mid 0.16
_exptl_crystal_size_min 0.05
_refine_diff_density_max 1.744
_refine_diff_density_min -1.148
_refine_diff_density_rms 0.122
_refine_ls_extinction_method none
_refine_ls_goodness_of_fit_ref 1.008
_refine_ls_hydrogen_treatment mixed
_refine_ls_matrix_type full
_refine_ls_number_parameters 1413
_refine_ls_number_reflns 24368
_refine_ls_number_restraints 60
_refine_ls_restrained_S_all 1.016
_refine_ls_R_factor_all 0.1400
_refine_ls_R_factor_gt 0.0658
_refine_ls_shift/su_max 9.243
_refine_ls_shift/su_mean 0.014
_refine_ls_structure_factor_coef Fsqd
_refine_ls_weighting_details 'calc w=1/[\s^2^(Fo^2^)+(0.0690P)^2^+1.4404P] where P=(Fo^2^+2Fc^2^)/3'
_refine_ls_weighting_scheme calc
_refine_ls_wR_factor_gt 0.1348
_refine_ls_wR_factor_ref 0.1639
_reflns_number_gt 13890
_reflns_number_total 24368
_reflns_threshold_expression >2sigma(I)
_cod_data_source_file ol702701t-file003.cif
_cod_data_source_block 0609546s
_cod_depositor_comments
;
The following automatic conversions were performed:

'_symmetry_cell_setting' value 'TRICLINIC' changed to 'triclinic'
according to /home/saulius/struct/CIF-dictionaries/cif_core.dic
dictionary named 'cif_core.dic' version 2.4.1 from 2010-06-29.

Automatic conversion script
Id: cif_fix_values 1715 2011-07-08 13:25:40Z adriana 

2023-04-18
Z value and formula fixed to values more according to usual
chemical conventions.                 miguel
;
_cod_original_formula_weight 1185.83
_cod_original_formula_units_Z 4
_cod_original_sg_symbol_H-M P-1
_cod_original_formula_sum 'C41 H52 N10.50 Na0.50 O23.50 Pd'
_cod_database_code 1504496

loop_
_symmetry_equiv_pos_as_xyz
'x, y, z'
'-x, -y, -z'

loop_
_atom_site_label
_atom_site_type_symbol
_atom_site_fract_x
_atom_site_fract_y
_atom_site_fract_z
_atom_site_U_iso_or_equiv
_atom_site_adp_type
_atom_site_occupancy
_atom_site_symmetry_multiplicity
_atom_site_calc_flag
_atom_site_refinement_flags
Pd1 Pd 0.45667(4) 0.84138(2) 0.667342(10) 0.01430(10) Uani 1 1 d .
N1 N 0.4029(4) 0.8371(2) 0.72391(10) 0.0174(9) Uani 1 1 d .
H77 H 0.3180 0.7945 0.7285 0.021 Uiso 1 1 d R
H83 H 0.4646 0.8201 0.7377 0.021 Uiso 1 1 d R
N2 N 0.4760(5) 0.9682(3) 0.67718(12) 0.0231(10) Uani 1 1 d .
H84 H 0.5620 1.0047 0.6703 0.028 Uiso 1 1 d R
N3 N 0.5188(4) 0.8518(2) 0.61126(11) 0.0172(9) Uani 1 1 d .
N4 N 0.7380(4) 0.8392(2) 0.41643(10) 0.0143(8) Uani 1 1 d .
N5 N 0.7394(4) 0.7332(2) 0.36431(10) 0.0160(9) Uani 1 1 d .
N6 N 0.4271(4) 0.7128(2) 0.66024(11) 0.0161(9) Uani 1 1 d .
C1 C 0.3794(6) 0.9214(3) 0.73908(14) 0.0249(12) Uani 1 1 d .
H1A H 0.3962 0.9289 0.7678 0.030 Uiso 1 1 calc R
H1B H 0.2752 0.9249 0.7330 0.030 Uiso 1 1 calc R
C2 C 0.4876(6) 0.9894(3) 0.72027(14) 0.0260(12) Uani 1 1 d .
H2A H 0.4637 1.0454 0.7266 0.031 Uiso 1 1 calc R
H2B H 0.5912 0.9926 0.7301 0.031 Uiso 1 1 calc R
C3 C 0.6558(5) 0.8398(3) 0.60222(14) 0.0201(11) Uani 1 1 d .
H3 H 0.7204 0.8302 0.6225 0.024 Uiso 1 1 calc R
C4 C 0.7045(5) 0.8411(3) 0.56453(13) 0.0183(11) Uani 1 1 d .
H4 H 0.8017 0.8329 0.5590 0.022 Uiso 1 1 calc R
C5 C 0.6112(5) 0.8544(3) 0.53465(13) 0.0153(10) Uani 1 1 d .
C6 C 0.4719(5) 0.8691(3) 0.54419(13) 0.0173(10) Uani 1 1 d .
H6 H 0.4069 0.8806 0.5245 0.021 Uiso 1 1 calc R
C7 C 0.4287(5) 0.8669(3) 0.58272(13) 0.0197(11) Uani 1 1 d .
H7 H 0.3330 0.8763 0.5891 0.024 Uiso 1 1 calc R
C8 C 0.6574(5) 0.8512(3) 0.49351(13) 0.0159(10) Uani 1 1 d .
C9 C 0.7835(5) 0.8218(3) 0.48272(13) 0.0165(10) Uani 1 1 d .
H9 H 0.8431 0.8050 0.5022 0.020 Uiso 1 1 calc R
C10 C 0.8230(5) 0.8168(3) 0.44457(12) 0.0140(10) Uani 1 1 d .
H10 H 0.9103 0.7974 0.4378 0.017 Uiso 1 1 calc R
C11 C 0.6156(5) 0.8693(3) 0.42585(14) 0.0178(10) Uani 1 1 d .
H11 H 0.5573 0.8854 0.4059 0.021 Uiso 1 1 calc R
C12 C 0.5755(5) 0.8766(3) 0.46362(13) 0.0176(10) Uani 1 1 d .
H12 H 0.4911 0.8992 0.4699 0.021 Uiso 1 1 calc R
C13 C 0.7740(6) 0.8261(3) 0.37546(13) 0.0190(11) Uani 1 1 d .
H13A H 0.8817 0.8513 0.3718 0.023 Uiso 1 1 calc R
H13B H 0.7140 0.8542 0.3588 0.023 Uiso 1 1 calc R
C14 C 0.8494(5) 0.6910(3) 0.36552(13) 0.0177(10) Uani 1 1 d .
H14 H 0.9504 0.7216 0.3708 0.021 Uiso 1 1 calc R
C15 C 0.8164(5) 0.6043(3) 0.35917(13) 0.0191(11) Uani 1 1 d .
H15 H 0.8946 0.5748 0.3604 0.023 Uiso 1 1 calc R
C16 C 0.6697(5) 0.5589(3) 0.35089(12) 0.0152(10) Uani 1 1 d .
C17 C 0.5597(5) 0.6053(3) 0.34751(13) 0.0176(10) Uani 1 1 d .
H17 H 0.4593 0.5765 0.3402 0.021 Uiso 1 1 calc R
C18 C 0.5960(5) 0.6921(3) 0.35465(13) 0.0165(10) Uani 1 1 d .
H18 H 0.5206 0.7234 0.3528 0.020 Uiso 1 1 calc R
C19 C 0.5127(5) 0.6709(3) 0.67941(13) 0.0168(10) Uani 1 1 d .
H19 H 0.5942 0.7030 0.6956 0.020 Uiso 1 1 calc R
C20 C 0.4872(5) 0.5833(3) 0.67656(13) 0.0173(10) Uani 1 1 d .
H20 H 0.5507 0.5558 0.6904 0.021 Uiso 1 1 calc R
C21 C 0.3668(5) 0.5354(3) 0.65309(13) 0.0156(10) Uani 1 1 d .
C22 C 0.2821(5) 0.5796(3) 0.63270(14) 0.0207(11) Uani 1 1 d .
H22 H 0.2014 0.5492 0.6158 0.025 Uiso 1 1 calc R
C23 C 0.3143(5) 0.6674(3) 0.63685(14) 0.0203(11) Uani 1 1 d .
H23 H 0.2546 0.6966 0.6227 0.024 Uiso 1 1 calc R
Pd2 Pd 1.04741(4) 0.14675(2) 0.826917(10) 0.01430(10) Uani 1 1 d .
N7 N 1.1094(5) 0.1463(3) 0.77068(11) 0.0246(10) Uani 1 1 d .
H86 H 1.0615 0.1835 0.7591 0.029 Uiso 1 1 d R
H87 H 1.1966 0.1833 0.7696 0.029 Uiso 1 1 d R
N8 N 1.0151(4) 0.0192(2) 0.81726(11) 0.0201(9) Uani 1 1 d .
H88 H 0.9275 0.0007 0.8241 0.024 Uiso 1 1 d R
H90 H 1.0440 -0.0110 0.8359 0.024 Uiso 1 1 d R
N9 N 0.9812(4) 0.1382(2) 0.88276(10) 0.0150(8) Uani 1 1 d .
N10 N 0.7737(4) 0.1701(2) 1.07797(11) 0.0162(9) Uani 1 1 d .
N11 N 0.7716(4) 0.2811(2) 1.12789(10) 0.0161(9) Uani 1 1 d .
N12 N 1.0833(4) 0.2752(2) 0.83440(10) 0.0152(8) Uani 1 1 d .
C25 C 1.0536(7) -0.0024(3) 0.77737(15) 0.0336(14) Uani 1 1 d .
H25A H 1.1555 -0.0135 0.7777 0.040 Uiso 1 1 calc R
H25B H 0.9824 -0.0556 0.7671 0.040 Uiso 1 1 calc R
C26 C 0.8440(5) 0.1482(3) 0.89164(13) 0.0175(10) Uani 1 1 d .
H26 H 0.7773 0.1544 0.8712 0.021 Uiso 1 1 calc R
C27 C 0.7965(5) 0.1499(3) 0.92937(13) 0.0180(11) Uani 1 1 d .
H27 H 0.6991 0.1580 0.9348 0.022 Uiso 1 1 calc R
C28 C 0.8921(5) 0.1397(3) 0.95970(13) 0.0146(10) Uani 1 1 d .
C29 C 1.0321(5) 0.1265(3) 0.95016(13) 0.0169(10) Uani 1 1 d .
H29 H 1.0992 0.1174 0.9699 0.020 Uiso 1 1 calc R
C30 C 1.0727(5) 0.1268(3) 0.91166(13) 0.0174(10) Uani 1 1 d .
H30 H 1.1693 0.1186 0.9054 0.021 Uiso 1 1 calc R
C31 C 0.8478(5) 0.1479(3) 1.00091(13) 0.0140(10) Uani 1 1 d .
C32 C 0.7230(5) 0.1790(3) 1.01098(13) 0.0145(10) Uani 1 1 d .
H32 H 0.6620 0.1932 0.9911 0.017 Uiso 1 1 calc R
C33 C 0.6874(5) 0.1892(3) 1.04924(13) 0.0175(10) Uani 1 1 d .
H33 H 0.6011 0.2100 1.0557 0.021 Uiso 1 1 calc R
C34 C 0.8940(5) 0.1381(3) 1.06918(14) 0.0187(11) Uani 1 1 d .
H34 H 0.9527 0.1240 1.0896 0.022 Uiso 1 1 calc R
C35 C 0.9324(5) 0.1257(3) 1.03133(13) 0.0166(10) Uani 1 1 d .
H35 H 1.0162 0.1021 1.0255 0.020 Uiso 1 1 calc R
C36 C 0.7405(6) 0.1881(3) 1.11934(13) 0.0173(10) Uani 1 1 d .
H36A H 0.6339 0.1622 1.1240 0.021 Uiso 1 1 calc R
H36B H 0.8040 0.1634 1.1366 0.021 Uiso 1 1 calc R
C37 C 0.6586(5) 0.3209(3) 1.12860(13) 0.0171(10) Uani 1 1 d .
H37 H 0.5587 0.2887 1.1234 0.021 Uiso 1 1 calc R
C38 C 0.6847(5) 0.4072(3) 1.13664(13) 0.0176(10) Uani 1 1 d .
H38 H 0.6037 0.4347 1.1368 0.021 Uiso 1 1 calc R
C39 C 0.8308(5) 0.4542(3) 1.14457(12) 0.0147(10) Uani 1 1 d .
C40 C 0.9475(5) 0.4120(3) 1.14430(13) 0.0172(10) Uani 1 1 d .
H40 H 1.0480 0.4430 1.1498 0.021 Uiso 1 1 calc R
C41 C 0.9159(5) 0.3250(3) 1.13602(12) 0.0165(10) Uani 1 1 d .
H41 H 0.9946 0.2957 1.1360 0.020 Uiso 1 1 calc R
C42 C 0.9925(5) 0.3192(3) 0.81842(13) 0.0188(11) Uani 1 1 d .
H42 H 0.9088 0.2888 0.8025 0.023 Uiso 1 1 calc R
C43 C 1.0161(5) 0.4067(3) 0.82414(13) 0.0165(10) Uani 1 1 d .
H43 H 0.9501 0.4357 0.8123 0.020 Uiso 1 1 calc R
C44 C 1.1384(5) 0.4517(3) 0.84754(13) 0.0171(10) Uani 1 1 d .
C45 C 1.2303(5) 0.4065(3) 0.86433(14) 0.0220(11) Uani 1 1 d .
H45 H 1.3138 0.4353 0.8807 0.026 Uiso 1 1 calc R
C46 C 1.1998(5) 0.3191(3) 0.85713(14) 0.0222(11) Uani 1 1 d .
H46 H 1.2641 0.2888 0.8688 0.027 Uiso 1 1 calc R
N13 N 0.6263(5) 0.9841(3) 0.14543(12) 0.0259(10) Uani 1 1 d .
O1 O 0.5178(4) 1.0134(3) 0.13536(11) 0.0403(10) Uani 1 1 d .
O2 O 0.6131(4) 0.9336(2) 0.17152(11) 0.0387(10) Uani 1 1 d .
O3 O 0.7492(4) 1.0086(2) 0.12943(10) 0.0282(9) Uani 1 1 d .
N14 N 0.3314(5) 0.3080(3) 0.03828(13) 0.0263(10) Uani 1 1 d .
O4 O 0.2410(4) 0.3269(3) 0.06267(10) 0.0363(10) Uani 1 1 d .
O5 O 0.2842(4) 0.2818(2) 0.00419(10) 0.0301(9) Uani 1 1 d .
O6 O 0.4649(4) 0.3151(3) 0.04809(11) 0.0384(10) Uani 1 1 d .
N15 N 0.7531(6) 0.8662(3) 0.88202(12) 0.0305(11) Uani 1 1 d U
O7 O 0.6270(5) 0.8314(3) 0.88791(19) 0.082(2) Uani 1 1 d U
O8 O 0.8281(6) 0.8432(3) 0.85531(13) 0.0734(16) Uani 1 1 d U
O9 O 0.8231(4) 0.9275(2) 0.90473(12) 0.0398(10) Uani 1 1 d U
C77 C 0.8819(5) 0.0361(3) 0.51185(14) 0.0194(11) Uani 1 1 d .
C79 C 0.9207(5) 0.0332(3) 0.47290(14) 0.0198(11) Uani 1 1 d .
H79 H 0.8671 0.0564 0.4542 0.024 Uiso 1 1 calc R
O11 O 0.7634(4) 0.0712(2) 0.52222(10) 0.0271(8) Uani 1 1 d .
H11A H 0.7629 0.0791 0.5466 0.041 Uiso 1 1 calc R
C78 C 0.9624(5) 0.0033(3) 0.53884(13) 0.0180(10) Uani 1 1 d .
H78 H 0.9375 0.0059 0.5656 0.022 Uiso 1 1 calc R
N17 N 0.8227(5) 0.3002(3) 0.54167(14) 0.0315(11) Uani 1 1 d .
O13 O 0.9562(4) 0.3061(2) 0.55121(12) 0.0404(10) Uani 1 1 d .
O14 O 0.7283(5) 0.3066(3) 0.56736(12) 0.0469(11) Uani 1 1 d .
O15 O 0.7795(4) 0.2878(2) 0.50644(11) 0.0378(10) Uani 1 1 d .
N18 N 0.7978(5) 0.5913(3) 0.74887(13) 0.0301(11) Uani 1 1 d .
O16 O 0.7584(4) 0.6548(2) 0.73717(11) 0.0379(10) Uani 1 1 d .
O17 O 0.8262(5) 0.5876(3) 0.78441(10) 0.0428(11) Uani 1 1 d .
O18 O 0.8023(4) 0.5295(2) 0.72488(10) 0.0332(9) Uani 1 1 d .
N19 N -0.2374(6) 0.1019(3) 0.62235(14) 0.0418(13) Uani 1 1 d U
O19 O -0.1259(4) 0.1497(2) 0.61147(12) 0.0375(10) Uani 1 1 d U
O20 O -0.2485(7) 0.0923(3) 0.65892(14) 0.093(2) Uani 1 1 d U
O21 O -0.3319(4) 0.0561(2) 0.59922(11) 0.0349(9) Uani 1 1 d U
N20 N 0.4439(5) 0.2147(3) 0.72862(12) 0.0261(10) Uani 1 1 d .
O22 O 0.5505(4) 0.2698(3) 0.71630(10) 0.0384(10) Uani 1 1 d .
O23 O 0.4334(4) 0.2090(2) 0.76503(10) 0.0348(10) Uani 1 1 d .
O24 O 0.3527(4) 0.1661(2) 0.70567(10) 0.0335(9) Uani 1 1 d .
N21 N 0.1065(5) 0.9599(3) 0.64381(12) 0.0251(10) Uani 1 1 d .
O25 O 0.2203(4) 0.9930(2) 0.62591(10) 0.0302(9) Uani 1 1 d .
O26 O -0.0187(5) 0.9640(4) 0.63295(13) 0.0697(16) Uani 1 1 d .
O27 O 0.1211(4) 0.9214(3) 0.67307(11) 0.0404(10) Uani 1 1 d .
N22 N 1.1105(5) 0.7670(3) 0.77797(13) 0.0271(10) Uani 1 1 d .
O28 O 1.0119(4) 0.7878(2) 0.79800(11) 0.0328(9) Uani 1 1 d .
O29 O 1.2348(4) 0.7647(2) 0.79399(10) 0.0314(9) Uani 1 1 d .
O30 O 1.0904(4) 0.7494(2) 0.74149(10) 0.0295(9) Uani 1 1 d .
C80 C 0.3819(5) 0.0367(3) 0.01035(14) 0.0191(11) Uani 1 1 d .
C82 C 0.4159(5) 0.0272(3) -0.02864(13) 0.0168(10) Uani 1 1 d .
H82 H 0.3590 0.0459 -0.0481 0.020 Uiso 1 1 calc R
C81 C 0.4662(5) 0.0098(3) 0.03906(14) 0.0191(11) Uani 1 1 d .
H81 H 0.4430 0.0169 0.0658 0.023 Uiso 1 1 calc R
O43 O 0.2636(4) 0.0732(2) 0.01940(10) 0.0265(8) Uani 1 1 d .
H43A H 0.2605 0.0817 0.0438 0.040 Uiso 1 1 calc R
O31 O 1.0377(4) 0.7670(2) 0.54842(11) 0.0355(10) Uani 1 1 d .
H31 H 1.0906 0.7511 0.5309 0.053 Uiso 1 1 calc R
O32 O 0.8555(5) 0.5141(2) 0.64921(10) 0.0352(10) Uani 1 1 d .
H32A H 0.8397 0.5350 0.6714 0.053 Uiso 1 1 calc R
C47 C 0.9930(6) 0.7029(3) 0.57290(16) 0.0257(12) Uani 1 1 d .
C48 C 0.9821(5) 0.6184(3) 0.56114(14) 0.0232(11) Uani 1 1 d .
H48 H 1.0056 0.6027 0.5352 0.028 Uiso 1 1 calc R
C49 C 0.9371(5) 0.5559(3) 0.58698(14) 0.0234(11) Uani 1 1 d .
H49 H 0.9306 0.4978 0.5788 0.028 Uiso 1 1 calc R
C50 C 0.9016(6) 0.5783(3) 0.62497(14) 0.0243(12) Uani 1 1 d .
C51 C 0.9110(6) 0.6634(3) 0.63645(16) 0.0285(13) Uani 1 1 d .
H51 H 0.8843 0.6791 0.6621 0.034 Uiso 1 1 calc R
C52 C 0.9590(6) 0.7256(3) 0.61089(16) 0.0273(12) Uani 1 1 d .
H52 H 0.9688 0.7839 0.6193 0.033 Uiso 1 1 calc R
O33 O 0.6666(4) 0.4599(2) 0.84373(10) 0.0289(9) Uani 1 1 d .
H33A H 0.6959 0.4367 0.8236 0.043 Uiso 1 1 calc R
O34 O 0.4560(4) 0.2196(2) 0.94893(10) 0.0280(9) Uani 1 1 d .
H34A H 0.4185 0.2409 0.9682 0.042 Uiso 1 1 calc R
C53 C 0.6140(5) 0.3993(3) 0.86932(14) 0.0232(11) Uani 1 1 d .
C54 C 0.5932(6) 0.3129(3) 0.85901(15) 0.0253(12) Uani 1 1 d .
H54 H 0.6164 0.2938 0.8335 0.030 Uiso 1 1 calc R
C55 C 0.5387(5) 0.2543(3) 0.88589(14) 0.0241(12) Uani 1 1 d .
H55 H 0.5228 0.1950 0.8786 0.029 Uiso 1 1 calc R
C56 C 0.5069(5) 0.2816(3) 0.92354(14) 0.0203(11) Uani 1 1 d .
C57 C 0.5290(5) 0.3680(3) 0.93384(14) 0.0220(11) Uani 1 1 d .
H57 H 0.5089 0.3871 0.9596 0.026 Uiso 1 1 calc R
C58 C 0.5802(5) 0.4267(3) 0.90689(14) 0.0220(11) Uani 1 1 d .
H58 H 0.5923 0.4859 0.9139 0.026 Uiso 1 1 calc R
O35 O 0.4354(4) 0.6690(2) 0.54181(12) 0.0355(10) Uani 1 1 d .
H35A H 0.3734 0.6722 0.5240 0.053 Uiso 1 1 calc R
O36 O 0.4441(4) 0.3328(2) 0.55822(11) 0.0261(8) Uani 1 1 d .
H36 H 0.5333 0.3276 0.5589 0.039 Uiso 1 1 calc R
C59 C 0.4355(6) 0.5850(3) 0.54539(14) 0.0229(11) Uani 1 1 d .
C60 C 0.5546(6) 0.5667(3) 0.56469(14) 0.0235(12) Uani 1 1 d .
H60 H 0.6348 0.6117 0.5750 0.028 Uiso 1 1 calc R
C61 C 0.5590(6) 0.4825(3) 0.56929(14) 0.0217(11) Uani 1 1 d .
H61 H 0.6418 0.4701 0.5827 0.026 Uiso 1 1 calc R
C62 C 0.4425(5) 0.4168(3) 0.55425(14) 0.0204(11) Uani 1 1 d .
C63 C 0.3210(6) 0.4342(3) 0.53509(14) 0.0248(12) Uani 1 1 d .
H63 H 0.2406 0.3892 0.5249 0.030 Uiso 1 1 calc R
C64 C 0.3174(6) 0.5183(3) 0.53089(15) 0.0267(12) Uani 1 1 d .
H64 H 0.2334 0.5307 0.5180 0.032 Uiso 1 1 calc R
O37 O 0.0482(4) 0.6584(2) 0.95437(11) 0.0262(8) Uani 1 1 d .
H37A H -0.0421 0.6604 0.9513 0.039 Uiso 1 1 calc R
O38 O 0.0948(5) 0.3239(2) 0.94852(11) 0.0346(10) Uani 1 1 d .
H38A H 0.1486 0.3158 0.9673 0.052 Uiso 1 1 calc R
C65 C 0.0581(6) 0.5753(3) 0.95313(14) 0.0211(11) Uani 1 1 d .
C66 C -0.0561(6) 0.5088(3) 0.93697(15) 0.0244(12) Uani 1 1 d .
H66 H -0.1446 0.5210 0.9264 0.029 Uiso 1 1 calc R
C67 C -0.0428(5) 0.4255(3) 0.93601(14) 0.0224(11) Uani 1 1 d .
H67 H -0.1221 0.3806 0.9251 0.027 Uiso 1 1 calc R
C68 C 0.0857(6) 0.4076(3) 0.95091(14) 0.0234(12) Uani 1 1 d .
C69 C 0.2017(6) 0.4740(3) 0.96617(15) 0.0301(13) Uani 1 1 d .
H69 H 0.2918 0.4622 0.9759 0.036 Uiso 1 1 calc R
C70 C 0.1862(6) 0.5570(3) 0.96721(15) 0.0277(12) Uani 1 1 d .
H70 H 0.2658 0.6020 0.9779 0.033 Uiso 1 1 calc R
O39 O 0.4220(5) 0.6556(3) 0.77787(13) 0.0414(12) Uani 1 1 d .
O40 O 0.1557(5) 0.3196(3) 0.73062(11) 0.0402(10) Uani 1 1 d .
H40A H 0.0655 0.3123 0.7231 0.060 Uiso 1 1 calc R
C71 C 0.3465(7) 0.5731(4) 0.76612(15) 0.0295(13) Uani 1 1 d .
C72 C 0.2053(7) 0.5516(4) 0.74880(15) 0.0347(15) Uani 1 1 d .
H72 H 0.1527 0.5949 0.7453 0.042 Uiso 1 1 calc R
C73 C 0.1381(7) 0.4675(4) 0.73633(15) 0.0320(14) Uani 1 1 d .
H73 H 0.0414 0.4537 0.7238 0.038 Uiso 1 1 calc R
C74 C 0.2128(6) 0.4044(4) 0.74232(15) 0.0313(13) Uani 1 1 d .
C75 C 0.3542(6) 0.4253(4) 0.76000(15) 0.0330(14) Uani 1 1 d .
H75 H 0.4061 0.3818 0.7639 0.040 Uiso 1 1 calc R
C76 C 0.4205(6) 0.5087(4) 0.77207(15) 0.0298(13) Uani 1 1 d .
H76 H 0.5173 0.5224 0.7845 0.036 Uiso 1 1 calc R
O44 O 0.6773(4) 0.8385(2) 0.76693(10) 0.0301(9) Uani 1 1 d D
H44A H 0.7254 0.8414 0.7459 2.0(10) Uiso 1 1 d RD
H44B H 0.6536 0.8732 0.7831 2.0(11) Uiso 1 1 d RD
O45 O 0.7187(4) 0.3909(3) 0.77233(11) 0.0308(9) Uani 1 1 d .
H45A H 0.7347 0.4219 0.7555 0.019(15) Uiso 1 1 d R
H45B H 0.6940 0.3499 0.7598 0.07(3) Uiso 1 1 d R
O46 O 0.6882(4) 0.6415(2) 0.85684(11) 0.0342(9) Uani 1 1 d D
H46A H 0.6886 0.5912 0.8542 0.006(12) Uiso 1 1 d RD
H46B H 0.7106 0.6402 0.8833 0.12(3) Uiso 1 1 d RD
O47 O 0.8631(5) 0.8247(2) 0.70633(11) 0.0352(10) Uani 1 1 d D
H47A H 0.9346 0.8622 0.6900 0.07(2) Uiso 1 1 d RD
H47B H 0.7761 0.8130 0.7173 0.16(5) Uiso 1 1 d RD
O48 O -0.2066(5) 0.3359(3) 0.64740(14) 0.0528(12) Uani 1 1 d D
H48A H -0.2237 0.3104 0.6190 0.09(3) Uiso 1 1 d RD
H48B H -0.1631 0.4014 0.6502 0.12(3) Uiso 1 1 d RD
O49 O 0.3068(4) 0.0026(3) 0.19281(13) 0.0449(11) Uani 1 1 d D
H49A H 0.3490 0.0023 0.1726 0.09(3) Uiso 1 1 d RD
H49B H 0.2178 0.0077 0.1967 2.0(9) Uiso 1 1 d R
O50 O 0.7135(5) 0.1608(3) 0.77855(15) 0.0578(14) Uani 1 1 d D
H50A H 0.6781 0.1332 0.8031 0.000(11) Uiso 1 1 d R
H50B H 0.6061 0.1680 0.7837 0.32(9) Uiso 1 1 d RD
C24 C 1.0502(10) 0.0618(4) 0.75215(18) 0.079(3) Uani 1 1 d .
H24A H 0.9452 0.0569 0.7430 0.094 Uiso 1 1 calc R
H24B H 1.1095 0.0533 0.7290 0.094 Uiso 1 1 calc R
Na1 Na 0.7285(3) 0.72922(14) 0.80383(6) 0.0368(6) Uani 1 1 d .
O51 O -0.1363(6) 0.2377(4) 0.70797(16) 0.0810(17) Uani 1 1 d D
H51A H -0.1166 0.3093 0.7088 0.000(10) Uiso 1 1 d RD
H51B H -0.1922 0.2012 0.7212 0.38(12) Uiso 1 1 d R
H91 H 0.368(5) 0.680(3) 0.7778(13) 0.000(13) Uiso 1 1 d .
H85 H 0.390(7) 0.979(4) 0.6663(17) 0.06(2) Uiso 1 1 d .

loop_
_atom_site_aniso_label
_atom_site_aniso_U_11
_atom_site_aniso_U_22
_atom_site_aniso_U_33
_atom_site_aniso_U_23
_atom_site_aniso_U_13
_atom_site_aniso_U_12
Pd1 0.0156(2) 0.01399(19) 0.01407(19) 0.00100(14) 0.00074(15) 0.00499(16)
N1 0.016(2) 0.022(2) 0.016(2) 0.0031(17) -0.0013(17) 0.0060(18)
N2 0.024(3) 0.020(2) 0.027(2) -0.0013(19) -0.004(2) 0.009(2)
N3 0.018(2) 0.014(2) 0.020(2) -0.0003(17) -0.0002(17) 0.0045(17)
N4 0.015(2) 0.013(2) 0.0128(19) -0.0027(15) -0.0005(16) -0.0002(16)
N5 0.019(2) 0.015(2) 0.0127(19) -0.0001(16) 0.0006(17) 0.0021(17)
N6 0.017(2) 0.015(2) 0.017(2) 0.0007(17) 0.0003(17) 0.0053(17)
C1 0.026(3) 0.031(3) 0.019(3) -0.010(2) 0.000(2) 0.011(2)
C2 0.032(3) 0.020(3) 0.026(3) -0.007(2) -0.004(2) 0.010(2)
C3 0.014(3) 0.023(3) 0.023(3) 0.005(2) 0.000(2) 0.003(2)
C4 0.012(3) 0.022(3) 0.020(2) 0.002(2) 0.001(2) 0.002(2)
C5 0.018(3) 0.013(2) 0.015(2) 0.0016(18) 0.002(2) 0.004(2)
C6 0.015(3) 0.018(2) 0.020(2) 0.003(2) -0.003(2) 0.005(2)
C7 0.020(3) 0.023(3) 0.019(2) 0.003(2) 0.001(2) 0.011(2)
C8 0.017(3) 0.013(2) 0.015(2) 0.0004(19) 0.001(2) -0.002(2)
C9 0.017(3) 0.014(2) 0.016(2) 0.0003(19) -0.006(2) 0.001(2)
C10 0.012(2) 0.013(2) 0.015(2) -0.0023(18) -0.0049(19) -0.0005(19)
C11 0.015(3) 0.017(2) 0.021(3) 0.002(2) -0.004(2) 0.002(2)
C12 0.015(3) 0.018(2) 0.020(2) 0.001(2) 0.001(2) 0.004(2)
C13 0.028(3) 0.013(2) 0.016(2) 0.0031(19) 0.000(2) 0.006(2)
C14 0.012(3) 0.017(2) 0.022(3) -0.002(2) 0.000(2) -0.001(2)
C15 0.014(3) 0.023(3) 0.020(2) -0.004(2) -0.003(2) 0.005(2)
C16 0.019(3) 0.014(2) 0.011(2) -0.0032(18) -0.0002(19) 0.002(2)
C17 0.018(3) 0.018(2) 0.016(2) 0.0015(19) -0.003(2) 0.003(2)
C18 0.020(3) 0.013(2) 0.015(2) 0.0010(19) -0.002(2) 0.003(2)
C19 0.015(3) 0.021(3) 0.013(2) -0.0025(19) -0.0008(19) 0.004(2)
C20 0.018(3) 0.019(3) 0.017(2) -0.001(2) 0.000(2) 0.008(2)
C21 0.012(3) 0.016(2) 0.018(2) -0.0006(19) 0.0005(19) 0.003(2)
C22 0.018(3) 0.021(3) 0.024(3) 0.001(2) -0.006(2) 0.008(2)
C23 0.017(3) 0.022(3) 0.023(3) 0.002(2) -0.005(2) 0.007(2)
Pd2 0.0150(2) 0.01394(19) 0.01413(19) -0.00018(14) 0.00234(15) 0.00394(15)
N7 0.029(3) 0.019(2) 0.024(2) 0.0004(18) 0.007(2) 0.003(2)
N8 0.021(2) 0.020(2) 0.020(2) 0.0027(17) 0.0068(18) 0.0049(18)
N9 0.019(2) 0.011(2) 0.015(2) -0.0006(16) 0.0037(17) 0.0036(17)
N10 0.016(2) 0.013(2) 0.017(2) -0.0018(16) 0.0030(17) 0.0015(17)
N11 0.021(2) 0.014(2) 0.0133(19) 0.0006(16) 0.0008(17) 0.0022(17)
N12 0.013(2) 0.018(2) 0.0139(19) 0.0020(16) 0.0005(16) 0.0033(17)
C25 0.051(4) 0.023(3) 0.027(3) -0.004(2) 0.010(3) 0.010(3)
C26 0.011(3) 0.024(3) 0.017(2) -0.002(2) -0.0009(19) 0.004(2)
C27 0.010(3) 0.027(3) 0.018(2) 0.003(2) 0.001(2) 0.006(2)
C28 0.013(3) 0.011(2) 0.017(2) -0.0020(18) 0.0019(19) -0.0015(19)
C29 0.017(3) 0.018(2) 0.016(2) 0.0005(19) -0.002(2) 0.007(2)
C30 0.011(3) 0.022(3) 0.021(2) 0.001(2) 0.001(2) 0.005(2)
C31 0.014(3) 0.011(2) 0.017(2) -0.0017(18) -0.0032(19) 0.0016(19)
C32 0.014(3) 0.014(2) 0.015(2) 0.0022(18) -0.0028(19) 0.003(2)
C33 0.015(3) 0.013(2) 0.022(3) -0.0043(19) 0.002(2) 0.000(2)
C34 0.015(3) 0.021(3) 0.019(2) 0.001(2) -0.002(2) 0.004(2)
C35 0.016(3) 0.021(3) 0.015(2) -0.0013(19) -0.001(2) 0.008(2)
C36 0.023(3) 0.014(2) 0.014(2) -0.0002(19) 0.002(2) 0.003(2)
C37 0.014(3) 0.019(3) 0.018(2) 0.001(2) 0.002(2) 0.003(2)
C38 0.017(3) 0.018(3) 0.017(2) -0.0033(19) 0.004(2) 0.003(2)
C39 0.015(3) 0.018(2) 0.010(2) 0.0009(18) -0.0005(19) 0.002(2)
C40 0.013(3) 0.022(3) 0.016(2) 0.002(2) 0.0000(19) 0.005(2)
C41 0.019(3) 0.018(3) 0.015(2) 0.0058(19) 0.002(2) 0.008(2)
C42 0.018(3) 0.018(3) 0.018(2) -0.002(2) -0.001(2) 0.002(2)
C43 0.015(3) 0.017(2) 0.017(2) -0.0019(19) -0.004(2) 0.003(2)
C44 0.020(3) 0.016(2) 0.015(2) 0.0008(19) 0.005(2) 0.003(2)
C45 0.015(3) 0.024(3) 0.027(3) 0.002(2) -0.005(2) 0.004(2)
C46 0.019(3) 0.021(3) 0.028(3) 0.000(2) -0.001(2) 0.007(2)
N13 0.030(3) 0.025(2) 0.022(2) -0.0012(19) -0.007(2) 0.006(2)
O1 0.033(2) 0.052(3) 0.040(2) 0.015(2) -0.0060(19) 0.014(2)
O2 0.043(3) 0.035(2) 0.039(2) 0.0184(19) 0.000(2) 0.005(2)
O3 0.033(2) 0.027(2) 0.028(2) 0.0046(16) 0.0058(17) 0.0127(18)
N14 0.024(3) 0.024(2) 0.033(3) 0.005(2) -0.001(2) 0.009(2)
O4 0.029(2) 0.055(3) 0.029(2) -0.0047(19) -0.0042(18) 0.024(2)
O5 0.037(2) 0.033(2) 0.023(2) -0.0002(17) -0.0054(17) 0.0168(18)
O6 0.018(2) 0.053(3) 0.045(2) 0.002(2) -0.0059(18) 0.0104(19)
N15 0.048(3) 0.029(3) 0.021(2) 0.001(2) 0.004(2) 0.023(2)
O7 0.011(2) 0.023(2) 0.210(7) 0.005(3) 0.011(3) -0.0007(18)
O8 0.102(4) 0.063(3) 0.044(3) -0.007(2) 0.027(3) -0.003(3)
O9 0.032(2) 0.033(2) 0.053(3) -0.005(2) -0.004(2) 0.0072(19)
C77 0.019(3) 0.013(2) 0.026(3) 0.001(2) -0.004(2) 0.003(2)
C79 0.023(3) 0.012(2) 0.022(3) 0.005(2) -0.007(2) -0.002(2)
O11 0.025(2) 0.035(2) 0.0254(19) 0.0037(17) -0.0014(16) 0.0140(17)
C78 0.016(3) 0.016(2) 0.019(2) 0.000(2) -0.004(2) -0.002(2)
N17 0.027(3) 0.025(3) 0.045(3) 0.008(2) -0.001(2) 0.010(2)
O13 0.020(2) 0.044(3) 0.058(3) 0.011(2) -0.005(2) 0.0086(19)
O14 0.037(3) 0.068(3) 0.046(3) 0.007(2) 0.006(2) 0.033(2)
O15 0.035(2) 0.045(3) 0.037(2) 0.007(2) -0.0071(19) 0.016(2)
N18 0.019(2) 0.040(3) 0.034(3) 0.014(2) 0.002(2) 0.009(2)
O16 0.038(3) 0.034(2) 0.044(2) 0.0067(19) -0.006(2) 0.013(2)
O17 0.053(3) 0.054(3) 0.021(2) 0.0093(19) -0.0035(19) 0.010(2)
O18 0.042(3) 0.035(2) 0.024(2) -0.0044(17) 0.0056(18) 0.0141(19)
N19 0.041(3) 0.039(3) 0.033(3) -0.011(2) 0.011(2) -0.013(2)
O19 0.023(2) 0.030(2) 0.053(3) -0.0013(19) 0.0058(19) -0.0055(17)
O20 0.117(5) 0.084(4) 0.049(3) -0.019(3) 0.033(3) -0.032(4)
O21 0.019(2) 0.027(2) 0.051(2) -0.0075(19) -0.0029(18) -0.0058(16)
N20 0.025(3) 0.030(3) 0.025(2) 0.004(2) 0.001(2) 0.011(2)
O22 0.028(2) 0.056(3) 0.028(2) 0.0042(19) 0.0017(18) 0.002(2)
O23 0.036(2) 0.055(3) 0.0143(18) 0.0036(17) 0.0002(16) 0.012(2)
O24 0.039(2) 0.037(2) 0.022(2) -0.0028(17) -0.0110(18) 0.0065(19)
N21 0.025(3) 0.029(3) 0.019(2) -0.0029(19) -0.004(2) 0.005(2)
O25 0.039(2) 0.021(2) 0.031(2) 0.0034(16) 0.0090(18) 0.0072(18)
O26 0.035(3) 0.131(5) 0.057(3) 0.036(3) -0.007(2) 0.039(3)
O27 0.032(2) 0.052(3) 0.035(2) 0.025(2) -0.0036(19) 0.000(2)
N22 0.030(3) 0.027(2) 0.027(2) 0.009(2) 0.006(2) 0.010(2)
O28 0.032(2) 0.032(2) 0.038(2) 0.0058(18) 0.0158(18) 0.0134(18)
O29 0.033(2) 0.042(2) 0.0217(19) 0.0043(17) 0.0011(17) 0.0133(19)
O30 0.029(2) 0.038(2) 0.0198(19) 0.0042(16) 0.0012(16) 0.0047(18)
C80 0.015(3) 0.018(3) 0.023(3) 0.002(2) -0.001(2) 0.001(2)
C82 0.016(3) 0.012(2) 0.023(3) 0.001(2) -0.003(2) 0.005(2)
C81 0.025(3) 0.013(2) 0.018(2) -0.0012(19) -0.001(2) 0.001(2)
O43 0.025(2) 0.036(2) 0.0229(19) 0.0001(17) 0.0014(16) 0.0179(17)
O31 0.036(3) 0.032(2) 0.043(2) 0.0118(19) 0.0071(19) 0.0137(19)
O32 0.049(3) 0.030(2) 0.024(2) 0.0015(17) 0.0027(19) 0.003(2)
C47 0.018(3) 0.025(3) 0.036(3) 0.003(2) -0.003(2) 0.008(2)
C48 0.022(3) 0.027(3) 0.023(3) 0.001(2) -0.005(2) 0.011(2)
C49 0.013(3) 0.025(3) 0.032(3) -0.003(2) -0.003(2) 0.007(2)
C50 0.019(3) 0.031(3) 0.023(3) 0.004(2) -0.002(2) 0.007(2)
C51 0.022(3) 0.034(3) 0.029(3) -0.004(2) -0.002(2) 0.009(3)
C52 0.024(3) 0.020(3) 0.039(3) -0.003(2) -0.005(3) 0.009(2)
O33 0.027(2) 0.035(2) 0.025(2) 0.0073(17) 0.0058(17) 0.0067(18)
O34 0.035(2) 0.027(2) 0.027(2) 0.0082(16) 0.0052(17) 0.0150(18)
C53 0.014(3) 0.033(3) 0.025(3) 0.006(2) -0.004(2) 0.010(2)
C54 0.024(3) 0.028(3) 0.024(3) -0.002(2) -0.002(2) 0.010(2)
C55 0.021(3) 0.022(3) 0.029(3) -0.001(2) -0.007(2) 0.006(2)
C56 0.016(3) 0.025(3) 0.022(3) 0.007(2) -0.001(2) 0.006(2)
C57 0.018(3) 0.026(3) 0.024(3) 0.000(2) -0.001(2) 0.011(2)
C58 0.019(3) 0.022(3) 0.027(3) 0.001(2) -0.003(2) 0.009(2)
O35 0.037(3) 0.020(2) 0.050(3) 0.0058(18) -0.0164(19) 0.0070(18)
O36 0.020(2) 0.0177(18) 0.039(2) 0.0047(16) 0.0002(18) 0.0013(15)
C59 0.023(3) 0.018(3) 0.026(3) 0.002(2) 0.002(2) 0.002(2)
C60 0.022(3) 0.024(3) 0.021(3) 0.001(2) -0.002(2) 0.000(2)
C61 0.019(3) 0.023(3) 0.024(3) 0.006(2) 0.004(2) 0.005(2)
C62 0.021(3) 0.019(3) 0.019(3) 0.000(2) 0.003(2) 0.000(2)
C63 0.019(3) 0.023(3) 0.027(3) -0.002(2) -0.002(2) -0.003(2)
C64 0.020(3) 0.032(3) 0.028(3) 0.000(2) -0.004(2) 0.007(2)
O37 0.0183(19) 0.0175(18) 0.041(2) 0.0020(16) 0.0001(18) 0.0009(15)
O38 0.047(3) 0.020(2) 0.038(2) -0.0028(17) -0.0130(19) 0.0122(18)
C65 0.020(3) 0.018(3) 0.024(3) 0.001(2) 0.004(2) 0.001(2)
C66 0.016(3) 0.025(3) 0.032(3) 0.005(2) -0.001(2) 0.004(2)
C67 0.017(3) 0.016(3) 0.030(3) 0.001(2) 0.000(2) -0.003(2)
C68 0.030(3) 0.022(3) 0.020(3) 0.002(2) 0.003(2) 0.010(2)
C69 0.028(3) 0.028(3) 0.032(3) -0.005(2) -0.009(3) 0.007(3)
C70 0.022(3) 0.031(3) 0.029(3) -0.004(2) -0.005(2) 0.006(2)
O39 0.044(3) 0.046(3) 0.042(3) 0.014(2) 0.013(2) 0.023(2)
O40 0.046(3) 0.047(3) 0.030(2) 0.0004(19) -0.002(2) 0.018(2)
C71 0.038(4) 0.035(3) 0.022(3) 0.009(2) 0.012(3) 0.021(3)
C72 0.038(4) 0.059(4) 0.020(3) 0.014(3) 0.012(3) 0.035(3)
C73 0.033(3) 0.048(4) 0.022(3) 0.005(3) 0.005(2) 0.022(3)
C74 0.028(3) 0.049(4) 0.019(3) 0.003(3) 0.009(2) 0.014(3)
C75 0.037(4) 0.049(4) 0.021(3) 0.010(3) 0.010(3) 0.025(3)
C76 0.025(3) 0.048(4) 0.023(3) 0.008(3) 0.009(2) 0.019(3)
O44 0.025(2) 0.031(2) 0.035(2) 0.0018(17) -0.0073(17) 0.0064(17)
O45 0.029(2) 0.033(2) 0.031(2) 0.006(2) -0.0033(17) 0.0076(18)
O46 0.038(2) 0.037(3) 0.031(2) 0.0031(18) 0.0011(18) 0.0142(19)
O47 0.036(2) 0.031(2) 0.034(2) -0.0034(18) 0.0067(19) 0.0002(19)
O48 0.045(3) 0.044(3) 0.068(3) -0.004(2) 0.014(2) 0.009(2)
O49 0.024(2) 0.051(3) 0.055(3) -0.021(2) -0.001(2) 0.009(2)
O50 0.038(3) 0.045(3) 0.087(4) -0.022(3) -0.026(3) 0.012(2)
C24 0.164(9) 0.030(4) 0.031(4) -0.007(3) 0.042(5) 0.002(5)
Na1 0.0437(15) 0.0355(13) 0.0323(12) 0.0041(10) 0.0021(11) 0.0113(11)
O51 0.054(3) 0.106(5) 0.073(4) -0.032(3) -0.005(3) 0.010(3)

loop_
_atom_type_symbol
_atom_type_description
_atom_type_scat_dispersion_real
_atom_type_scat_dispersion_imag
_atom_type_scat_source
C C 0.0033 0.0016 'International Tables Vol C Tables 4.2.6.8 and 6.1.1.4'
H H 0.0000 0.0000 'International Tables Vol C Tables 4.2.6.8 and 6.1.1.4'
N N 0.0061 0.0033 'International Tables Vol C Tables 4.2.6.8 and 6.1.1.4'
O O 0.0106 0.0060 'International Tables Vol C Tables 4.2.6.8 and 6.1.1.4'
Pd Pd -0.9988 1.0072 'International Tables Vol C Tables 4.2.6.8 and 6.1.1.4'
Na Na 0.0362 0.0249 'International Tables Vol C Tables 4.2.6.8 and 6.1.1.4'

loop_
_geom_angle_atom_site_label_1
_geom_angle_atom_site_label_2
_geom_angle_atom_site_label_3
_geom_angle
_geom_angle_site_symmetry_1
_geom_angle_site_symmetry_3
N1 Pd1 N2 84.69(16) . .
N1 Pd1 N3 176.87(16) . .
N2 Pd1 N3 92.79(16) . .
N1 Pd1 N6 92.00(15) . .
N2 Pd1 N6 176.22(16) . .
N3 Pd1 N6 90.58(15) . .
C1 N1 Pd1 109.5(3) . .
C2 N2 Pd1 107.9(3) . .
C7 N3 C3 119.0(4) . .
C7 N3 Pd1 123.2(3) . .
C3 N3 Pd1 117.7(3) . .
C10 N4 C11 120.5(4) . .
C10 N4 C13 119.4(4) . .
C11 N4 C13 120.0(4) . .
C14 N5 C18 121.3(4) . .
C14 N5 C13 119.5(4) . .
C18 N5 C13 119.1(4) . .
C23 N6 C19 118.4(4) . .
C23 N6 Pd1 119.0(3) . .
C19 N6 Pd1 122.5(3) . .
N1 C1 C2 108.5(4) . .
N2 C2 C1 108.4(4) . .
N3 C3 C4 121.8(4) . .
C3 C4 C5 119.8(4) . .
C4 C5 C6 118.3(4) . .
C4 C5 C8 120.8(4) . .
C6 C5 C8 120.9(4) . .
C7 C6 C5 119.4(4) . .
N3 C7 C6 121.7(4) . .
C9 C8 C12 116.9(4) . .
C9 C8 C5 121.4(4) . .
C12 C8 C5 121.7(4) . .
C10 C9 C8 121.1(4) . .
N4 C10 C9 120.2(4) . .
N4 C11 C12 120.6(4) . .
C11 C12 C8 120.8(4) . .
N4 C13 N5 108.5(4) . .
N5 C14 C15 120.1(4) . .
C14 C15 C16 120.6(4) . .
C15 C16 C17 117.6(4) . .
C15 C16 C21 120.3(4) . 2_666
C17 C16 C21 122.1(4) . 2_666
C18 C17 C16 120.2(5) . .
N5 C18 C17 119.9(4) . .
N6 C19 C20 122.7(4) . .
C19 C20 C21 119.1(4) . .
C22 C21 C20 117.4(4) . .
C22 C21 C16 120.1(4) . 2_666
C20 C21 C16 122.4(4) . 2_666
C23 C22 C21 120.3(5) . .
N6 C23 C22 122.0(4) . .
N8 Pd2 N7 83.44(15) . .
N8 Pd2 N12 177.66(15) . .
N7 Pd2 N12 94.24(15) . .
N8 Pd2 N9 92.55(15) . .
N7 Pd2 N9 175.97(15) . .
N12 Pd2 N9 89.77(14) . .
C24 N7 Pd2 108.2(3) . .
C25 N8 Pd2 109.8(3) . .
C30 N9 C26 118.5(4) . .
C30 N9 Pd2 122.1(3) . .
C26 N9 Pd2 119.3(3) . .
C34 N10 C33 120.4(4) . .
C34 N10 C36 119.7(4) . .
C33 N10 C36 119.8(4) . .
C37 N11 C41 121.0(4) . .
C37 N11 C36 120.1(4) . .
C41 N11 C36 118.9(4) . .
C46 N12 C42 117.7(4) . .
C46 N12 Pd2 119.2(3) . .
C42 N12 Pd2 123.0(3) . .
C24 C25 N8 113.3(4) . .
N9 C26 C27 122.2(4) . .
C26 C27 C28 119.6(4) . .
C29 C28 C27 117.9(4) . .
C29 C28 C31 121.5(4) . .
C27 C28 C31 120.5(4) . .
C30 C29 C28 119.2(4) . .
N9 C30 C29 122.6(4) . .
C32 C31 C35 117.5(4) . .
C32 C31 C28 121.4(4) . .
C35 C31 C28 121.1(4) . .
C33 C32 C31 120.6(4) . .
N10 C33 C32 120.6(4) . .
N10 C34 C35 120.9(4) . .
C34 C35 C31 119.9(4) . .
N11 C36 N10 108.5(4) . .
N11 C37 C38 121.1(5) . .
C37 C38 C39 119.5(4) . .
C38 C39 C40 119.0(4) . .
C38 C39 C44 120.2(4) . 2_767
C40 C39 C44 120.9(4) . 2_767
C41 C40 C39 119.5(4) . .
N11 C41 C40 119.9(4) . .
N12 C42 C43 122.8(4) . .
C42 C43 C44 118.9(4) . .
C45 C44 C43 118.3(4) . .
C45 C44 C39 119.9(4) . 2_767
C43 C44 C39 121.8(4) . 2_767
C46 C45 C44 119.4(5) . .
N12 C46 C45 122.8(5) . .
O2 N13 O1 120.5(5) . .
O2 N13 O3 121.0(4) . .
O1 N13 O3 118.4(4) . .
O6 N14 O5 120.9(4) . .
O6 N14 O4 120.2(4) . .
O5 N14 O4 118.9(4) . .
O7 N15 O8 124.2(5) . .
O7 N15 O9 120.7(5) . .
O8 N15 O9 115.0(5) . .
N15 O8 Na1 124.6(4) . .
O11 C77 C78 122.1(4) . .
O11 C77 C79 118.6(4) . .
C78 C77 C79 119.3(4) . .
C78 C79 C77 120.3(4) 2_756 .
C77 C78 C79 120.4(4) . 2_756
O13 N17 O15 120.8(5) . .
O13 N17 O14 120.3(5) . .
O15 N17 O14 118.9(5) . .
O17 N18 O16 120.4(5) . .
O17 N18 O18 120.0(4) . .
O16 N18 O18 119.5(4) . .
O17 N18 Na1 63.5(3) . .
O16 N18 Na1 57.4(3) . .
O18 N18 Na1 170.0(3) . .
N18 O16 Na1 98.2(3) . .
N18 O17 Na1 91.8(3) . .
O19 N19 O21 122.2(5) . .
O19 N19 O20 118.2(5) . .
O21 N19 O20 119.1(5) . .
O24 N20 O22 120.9(4) . .
O24 N20 O23 120.3(4) . .
O22 N20 O23 118.8(4) . .
O26 N21 O27 119.3(5) . .
O26 N21 O25 121.3(5) . .
O27 N21 O25 119.4(4) . .
O28 N22 O30 121.1(4) . .
O28 N22 O29 119.6(4) . .
O30 N22 O29 119.3(4) . .
N22 O28 Na1 134.9(3) . .
O43 C80 C82 117.7(4) . .
O43 C80 C81 122.0(4) . .
C82 C80 C81 120.3(4) . .
C80 C82 C81 119.6(4) . 2_655
C82 C81 C80 120.1(4) 2_655 .
O31 C47 C48 122.4(5) . .
O31 C47 C52 117.9(5) . .
C48 C47 C52 119.7(5) . .
C47 C48 C49 120.4(5) . .
C48 C49 C50 120.1(5) . .
O32 C50 C51 122.9(5) . .
O32 C50 C49 117.8(5) . .
C51 C50 C49 119.2(5) . .
C52 C51 C50 120.5(5) . .
C51 C52 C47 120.1(5) . .
O33 C53 C54 122.3(5) . .
O33 C53 C58 118.1(5) . .
C54 C53 C58 119.6(5) . .
C53 C54 C55 119.9(5) . .
C54 C55 C56 120.5(5) . .
O34 C56 C57 123.4(4) . .
O34 C56 C55 117.3(4) . .
C57 C56 C55 119.4(5) . .
C58 C57 C56 120.4(5) . .
C57 C58 C53 120.1(5) . .
C60 C59 O35 118.4(5) . .
C60 C59 C64 119.2(5) . .
O35 C59 C64 122.4(5) . .
C59 C60 C61 120.3(5) . .
C62 C61 C60 120.0(5) . .
O36 C62 C63 118.4(4) . .
O36 C62 C61 121.2(4) . .
C63 C62 C61 120.3(5) . .
C62 C63 C64 119.2(5) . .
C63 C64 C59 120.9(5) . .
C70 C65 O37 118.9(5) . .
C70 C65 C66 118.8(5) . .
O37 C65 C66 122.3(5) . .
C67 C66 C65 121.0(5) . .
C68 C67 C66 119.7(5) . .
O38 C68 C67 117.5(5) . .
O38 C68 C69 123.0(5) . .
C67 C68 C69 119.5(5) . .
C70 C69 C68 120.1(5) . .
C65 C70 C69 120.8(5) . .
C71 O39 Na1 132.4(4) . .
C72 C71 O39 124.1(5) . .
C72 C71 C76 118.8(6) . .
O39 C71 C76 117.1(5) . .
C71 C72 C73 121.0(5) . .
C74 C73 C72 119.5(5) . .
O40 C74 C73 123.6(5) . .
O40 C74 C75 116.6(5) . .
C73 C74 C75 119.8(6) . .
C76 C75 C74 120.3(5) . .
C75 C76 C71 120.4(5) . .
C25 C24 N7 112.4(6) . .
O46 Na1 O44 152.71(16) . .
O46 Na1 O8 83.61(16) . .
O44 Na1 O8 86.17(17) . .
O46 Na1 O16 116.19(15) . .
O44 Na1 O16 84.56(14) . .
O8 Na1 O16 149.03(18) . .
O46 Na1 O28 108.74(15) . .
O44 Na1 O28 90.79(14) . .
O8 Na1 O28 68.73(15) . .
O16 Na1 O28 81.91(14) . .
O46 Na1 O17 71.66(13) . .
O44 Na1 O17 132.90(15) . .
O8 Na1 O17 128.46(18) . .
O16 Na1 O17 48.93(12) . .
O28 Na1 O17 77.40(13) . .
O46 Na1 O39 88.17(14) . .
O44 Na1 O39 79.04(14) . .
O8 Na1 O39 129.59(18) . .
O16 Na1 O39 77.23(14) . .
O28 Na1 O39 157.52(15) . .
O17 Na1 O39 94.81(14) . .
O46 Na1 N18 93.38(14) . .
O44 Na1 N18 108.92(14) . .
O8 Na1 N18 145.95(18) . .
O16 Na1 N18 24.41(11) . .
O28 Na1 N18 80.41(13) . .
O17 Na1 N18 24.64(11) . .
O39 Na1 N18 83.99(14) . .

loop_
_geom_bond_atom_site_label_1
_geom_bond_atom_site_label_2
_geom_bond_distance
_geom_bond_site_symmetry_2
Pd1 N1 2.014(4) .
Pd1 N2 2.020(4) .
Pd1 N3 2.025(4) .
Pd1 N6 2.030(4) .
N1 C1 1.488(6) .
N2 C2 1.492(6) .
N3 C7 1.343(6) .
N3 C3 1.351(6) .
N4 C10 1.353(5) .
N4 C11 1.356(6) .
N4 C13 1.462(5) .
N5 C14 1.343(6) .
N5 C18 1.352(6) .
N5 C13 1.483(5) .
N6 C23 1.338(6) .
N6 C19 1.342(6) .
C1 C2 1.492(7) .
C3 C4 1.376(6) .
C4 C5 1.386(6) .
C5 C6 1.390(6) .
C5 C8 1.483(6) .
C6 C7 1.388(6) .
C8 C9 1.393(6) .
C8 C12 1.402(6) .
C9 C10 1.367(6) .
C11 C12 1.358(6) .
C14 C15 1.365(6) .
C15 C16 1.389(6) .
C16 C17 1.396(6) .
C16 C21 1.480(6) 2_666
C17 C18 1.369(6) .
C19 C20 1.378(6) .
C20 C21 1.397(6) .
C21 C22 1.384(6) .
C21 C16 1.480(6) 2_666
C22 C23 1.380(6) .
Pd2 N8 2.018(4) .
Pd2 N7 2.022(4) .
Pd2 N12 2.023(4) .
Pd2 N9 2.026(4) .
N7 C24 1.445(7) .
N8 C25 1.459(6) .
N9 C30 1.339(6) .
N9 C26 1.340(5) .
N10 C34 1.351(6) .
N10 C33 1.352(6) .
N10 C36 1.480(5) .
N11 C37 1.339(6) .
N11 C41 1.362(6) .
N11 C36 1.472(5) .
N12 C46 1.341(6) .
N12 C42 1.348(6) .
C25 C24 1.405(8) .
C26 C27 1.374(6) .
C27 C28 1.394(6) .
C28 C29 1.389(6) .
C28 C31 1.484(6) .
C29 C30 1.379(6) .
C31 C32 1.390(6) .
C31 C35 1.407(6) .
C32 C33 1.367(6) .
C34 C35 1.365(6) .
C37 C38 1.366(6) .
C38 C39 1.390(6) .
C39 C40 1.395(6) .
C39 C44 1.486(6) 2_767
C40 C41 1.376(6) .
C42 C43 1.379(6) .
C43 C44 1.393(6) .
C44 C45 1.381(6) .
C44 C39 1.486(6) 2_767
C45 C46 1.378(6) .
N13 O2 1.244(5) .
N13 O1 1.249(5) .
N13 O3 1.253(5) .
N14 O6 1.241(5) .
N14 O5 1.252(5) .
N14 O4 1.258(5) .
N15 O7 1.189(6) .
N15 O8 1.241(6) .
N15 O9 1.258(6) .
O8 Na1 2.462(5) .
C77 O11 1.377(5) .
C77 C78 1.383(6) .
C77 C79 1.390(6) .
C79 C78 1.389(6) 2_756
C78 C79 1.389(6) 2_756
N17 O13 1.240(5) .
N17 O15 1.255(6) .
N17 O14 1.261(6) .
N18 O17 1.253(5) .
N18 O16 1.255(5) .
N18 O18 1.257(5) .
N18 Na1 3.005(5) .
O16 Na1 2.557(4) .
O17 Na1 2.691(5) .
N19 O19 1.211(5) .
N19 O21 1.236(5) .
N19 O20 1.280(6) .
N20 O24 1.235(5) .
N20 O22 1.261(5) .
N20 O23 1.265(5) .
N21 O26 1.218(5) .
N21 O27 1.241(5) .
N21 O25 1.250(5) .
N22 O28 1.237(5) .
N22 O30 1.266(5) .
N22 O29 1.266(5) .
O28 Na1 2.565(4) .
C80 O43 1.379(5) .
C80 C82 1.386(6) .
C80 C81 1.397(6) .
C82 C81 1.390(6) 2_655
C81 C82 1.390(6) 2_655
O31 C47 1.374(6) .
O32 C50 1.373(6) .
C47 C48 1.379(7) .
C47 C52 1.389(7) .
C48 C49 1.388(7) .
C49 C50 1.393(7) .
C50 C51 1.387(7) .
C51 C52 1.382(7) .
O33 C53 1.373(6) .
O34 C56 1.380(5) .
C53 C54 1.385(7) .
C53 C58 1.397(7) .
C54 C55 1.387(7) .
C55 C56 1.393(7) .
C56 C57 1.385(6) .
C57 C58 1.384(6) .
O35 C59 1.373(6) .
O36 C62 1.379(5) .
C59 C60 1.369(7) .
C59 C64 1.395(7) .
C60 C61 1.392(7) .
C61 C62 1.383(7) .
C62 C63 1.379(7) .
C63 C64 1.386(7) .
O37 C65 1.366(5) .
O38 C68 1.372(6) .
C65 C70 1.364(7) .
C65 C66 1.391(7) .
C66 C67 1.380(7) .
C67 C68 1.375(7) .
C68 C69 1.389(7) .
C69 C70 1.382(7) .
O39 C71 1.380(7) .
O39 Na1 2.884(5) .
O40 C74 1.377(7) .
C71 C72 1.374(8) .
C71 C76 1.393(7) .
C72 C73 1.390(8) .
C73 C74 1.380(7) .
C74 C75 1.380(8) .
C75 C76 1.377(8) .
O44 Na1 2.375(4) .
O46 Na1 2.370(4) .

loop_
_geom_torsion_atom_site_label_1
_geom_torsion_atom_site_label_2
_geom_torsion_atom_site_label_3
_geom_torsion_atom_site_label_4
_geom_torsion
_geom_torsion_site_symmetry_1
_geom_torsion_site_symmetry_4
N2 Pd1 N1 C1 10.2(3) . .
N3 Pd1 N1 C1 47(3) . .
N6 Pd1 N1 C1 -168.0(3) . .
N1 Pd1 N2 C2 17.0(3) . .
N3 Pd1 N2 C2 -161.2(3) . .
N6 Pd1 N2 C2 46(3) . .
N1 Pd1 N3 C7 -110(3) . .
N2 Pd1 N3 C7 -74.0(4) . .
N6 Pd1 N3 C7 104.3(4) . .
N1 Pd1 N3 C3 72(3) . .
N2 Pd1 N3 C3 108.4(3) . .
N6 Pd1 N3 C3 -73.3(3) . .
N1 Pd1 N6 C23 113.3(4) . .
N2 Pd1 N6 C23 85(3) . .
N3 Pd1 N6 C23 -68.4(4) . .
N1 Pd1 N6 C19 -63.8(4) . .
N2 Pd1 N6 C19 -92(3) . .
N3 Pd1 N6 C19 114.4(4) . .
Pd1 N1 C1 C2 -35.5(5) . .
Pd1 N2 C2 C1 -41.0(5) . .
N1 C1 C2 N2 50.6(5) . .
C7 N3 C3 C4 -1.2(7) . .
Pd1 N3 C3 C4 176.5(4) . .
N3 C3 C4 C5 -0.5(7) . .
C3 C4 C5 C6 2.2(7) . .
C3 C4 C5 C8 -176.4(4) . .
C4 C5 C6 C7 -2.3(7) . .
C8 C5 C6 C7 176.3(4) . .
C3 N3 C7 C6 1.0(7) . .
Pd1 N3 C7 C6 -176.5(3) . .
C5 C6 C7 N3 0.7(7) . .
C4 C5 C8 C9 10.2(7) . .
C6 C5 C8 C9 -168.4(4) . .
C4 C5 C8 C12 -170.5(4) . .
C6 C5 C8 C12 10.9(7) . .
C12 C8 C9 C10 -1.2(7) . .
C5 C8 C9 C10 178.1(4) . .
C11 N4 C10 C9 2.0(6) . .
C13 N4 C10 C9 -174.5(4) . .
C8 C9 C10 N4 -1.0(7) . .
C10 N4 C11 C12 -0.6(7) . .
C13 N4 C11 C12 175.8(4) . .
N4 C11 C12 C8 -1.7(7) . .
C9 C8 C12 C11 2.5(7) . .
C5 C8 C12 C11 -176.8(4) . .
C10 N4 C13 N5 69.2(5) . .
C11 N4 C13 N5 -107.3(5) . .
C14 N5 C13 N4 -95.9(5) . .
C18 N5 C13 N4 81.4(5) . .
C18 N5 C14 C15 -3.9(7) . .
C13 N5 C14 C15 173.4(4) . .
N5 C14 C15 C16 0.9(7) . .
C14 C15 C16 C17 3.0(7) . .
C14 C15 C16 C21 -175.5(4) . 2_666
C15 C16 C17 C18 -4.0(7) . .
C21 C16 C17 C18 174.4(4) 2_666 .
C14 N5 C18 C17 2.8(7) . .
C13 N5 C18 C17 -174.5(4) . .
C16 C17 C18 N5 1.2(7) . .
C23 N6 C19 C20 -1.3(7) . .
Pd1 N6 C19 C20 175.8(3) . .
N6 C19 C20 C21 -0.6(7) . .
C19 C20 C21 C22 2.2(7) . .
C19 C20 C21 C16 -178.8(4) . 2_666
C20 C21 C22 C23 -2.1(7) . .
C16 C21 C22 C23 178.9(4) 2_666 .
C19 N6 C23 C22 1.5(7) . .
Pd1 N6 C23 C22 -175.8(4) . .
C21 C22 C23 N6 0.2(7) . .
N8 Pd2 N7 C24 19.0(5) . .
N12 Pd2 N7 C24 -161.2(5) . .
N9 Pd2 N7 C24 13(3) . .
N7 Pd2 N8 C25 0.6(3) . .
N12 Pd2 N8 C25 -5(4) . .
N9 Pd2 N8 C25 -179.8(3) . .
N8 Pd2 N9 C30 79.8(4) . .
N7 Pd2 N9 C30 86(2) . .
N12 Pd2 N9 C30 -100.0(4) . .
N8 Pd2 N9 C26 -103.5(3) . .
N7 Pd2 N9 C26 -98(2) . .
N12 Pd2 N9 C26 76.7(3) . .
N8 Pd2 N12 C46 -104(4) . .
N7 Pd2 N12 C46 -109.3(4) . .
N9 Pd2 N12 C46 71.1(4) . .
N8 Pd2 N12 C42 78(4) . .
N7 Pd2 N12 C42 72.7(4) . .
N9 Pd2 N12 C42 -106.9(4) . .
Pd2 N8 C25 C24 -21.5(7) . .
C30 N9 C26 C27 2.1(7) . .
Pd2 N9 C26 C27 -174.7(4) . .
N9 C26 C27 C28 -1.0(7) . .
C26 C27 C28 C29 -1.2(7) . .
C26 C27 C28 C31 175.3(4) . .
C27 C28 C29 C30 2.1(7) . .
C31 C28 C29 C30 -174.4(4) . .
C26 N9 C30 C29 -1.1(7) . .
Pd2 N9 C30 C29 175.6(3) . .
C28 C29 C30 N9 -1.0(7) . .
C29 C28 C31 C32 165.9(4) . .
C27 C28 C31 C32 -10.4(7) . .
C29 C28 C31 C35 -13.0(7) . .
C27 C28 C31 C35 170.7(4) . .
C35 C31 C32 C33 1.6(7) . .
C28 C31 C32 C33 -177.4(4) . .
C34 N10 C33 C32 -2.1(7) . .
C36 N10 C33 C32 175.1(4) . .
C31 C32 C33 N10 0.7(7) . .
C33 N10 C34 C35 1.1(7) . .
C36 N10 C34 C35 -176.1(4) . .
N10 C34 C35 C31 1.2(7) . .
C32 C31 C35 C34 -2.5(7) . .
C28 C31 C35 C34 176.5(4) . .
C37 N11 C36 N10 100.4(5) . .
C41 N11 C36 N10 -81.4(5) . .
C34 N10 C36 N11 109.7(5) . .
C33 N10 C36 N11 -67.5(5) . .
C41 N11 C37 C38 1.5(6) . .
C36 N11 C37 C38 179.7(4) . .
N11 C37 C38 C39 -0.6(7) . .
C37 C38 C39 C40 -0.3(7) . .
C37 C38 C39 C44 178.6(4) . 2_767
C38 C39 C40 C41 0.3(6) . .
C44 C39 C40 C41 -178.5(4) 2_767 .
C37 N11 C41 C40 -1.4(6) . .
C36 N11 C41 C40 -179.7(4) . .
C39 C40 C41 N11 0.5(7) . .
C46 N12 C42 C43 0.9(7) . .
Pd2 N12 C42 C43 178.9(3) . .
N12 C42 C43 C44 -0.3(7) . .
C42 C43 C44 C45 -0.5(7) . .
C42 C43 C44 C39 -179.1(4) . 2_767
C43 C44 C45 C46 0.8(7) . .
C39 C44 C45 C46 179.3(4) 2_767 .
C42 N12 C46 C45 -0.6(7) . .
Pd2 N12 C46 C45 -178.7(4) . .
C44 C45 C46 N12 -0.2(7) . .
O7 N15 O8 Na1 6.4(8) . .
O9 N15 O8 Na1 -177.7(3) . .
O11 C77 C79 C78 -178.6(4) . 2_756
C78 C77 C79 C78 1.0(8) . 2_756
O11 C77 C78 C79 178.6(4) . 2_756
C79 C77 C78 C79 -1.0(8) . 2_756
O17 N18 O16 Na1 -8.1(5) . .
O18 N18 O16 Na1 168.9(4) . .
O16 N18 O17 Na1 7.6(5) . .
O18 N18 O17 Na1 -169.3(4) . .
O30 N22 O28 Na1 47.3(7) . .
O29 N22 O28 Na1 -134.1(4) . .
O43 C80 C82 C81 -179.6(4) . 2_655
C81 C80 C82 C81 0.5(8) . 2_655
O43 C80 C81 C82 179.6(4) . 2_655
C82 C80 C81 C82 -0.5(8) . 2_655
O31 C47 C48 C49 179.7(4) . .
C52 C47 C48 C49 0.2(7) . .
C47 C48 C49 C50 0.4(7) . .
C48 C49 C50 O32 179.1(4) . .
C48 C49 C50 C51 0.3(7) . .
O32 C50 C51 C52 179.6(5) . .
C49 C50 C51 C52 -1.7(8) . .
C50 C51 C52 C47 2.4(8) . .
O31 C47 C52 C51 178.9(5) . .
C48 C47 C52 C51 -1.6(8) . .
O33 C53 C54 C55 -179.5(4) . .
C58 C53 C54 C55 0.2(7) . .
C53 C54 C55 C56 -1.1(7) . .
C54 C55 C56 O34 -178.7(4) . .
C54 C55 C56 C57 0.6(7) . .
O34 C56 C57 C58 -179.9(4) . .
C55 C56 C57 C58 0.9(7) . .
C56 C57 C58 C53 -1.8(7) . .
O33 C53 C58 C57 -179.0(4) . .
C54 C53 C58 C57 1.2(7) . .
O35 C59 C60 C61 179.5(4) . .
C64 C59 C60 C61 1.0(7) . .
C59 C60 C61 C62 0.1(7) . .
C60 C61 C62 O36 179.7(4) . .
C60 C61 C62 C63 -0.8(7) . .
O36 C62 C63 C64 179.9(4) . .
C61 C62 C63 C64 0.4(7) . .
C62 C63 C64 C59 0.7(8) . .
C60 C59 C64 C63 -1.4(8) . .
O35 C59 C64 C63 -179.8(5) . .
C70 C65 C66 C67 1.8(8) . .
O37 C65 C66 C67 179.8(4) . .
C65 C66 C67 C68 -0.6(8) . .
C66 C67 C68 O38 -178.6(4) . .
C66 C67 C68 C69 -1.0(7) . .
O38 C68 C69 C70 179.0(5) . .
C67 C68 C69 C70 1.6(8) . .
O37 C65 C70 C69 -179.3(5) . .
C66 C65 C70 C69 -1.2(8) . .
C68 C69 C70 C65 -0.4(8) . .
Na1 O39 C71 C72 -169.3(4) . .
Na1 O39 C71 C76 10.1(7) . .
O39 C71 C72 C73 177.6(5) . .
C76 C71 C72 C73 -1.8(7) . .
C71 C72 C73 C74 1.6(8) . .
C72 C73 C74 O40 -179.3(5) . .
C72 C73 C74 C75 -1.1(8) . .
O40 C74 C75 C76 179.1(5) . .
C73 C74 C75 C76 0.7(8) . .
C74 C75 C76 C71 -0.9(8) . .
C72 C71 C76 C75 1.4(7) . .
O39 C71 C76 C75 -178.0(5) . .
N8 C25 C24 N7 39.2(9) . .
Pd2 N7 C24 C25 -36.7(7) . .
N15 O8 Na1 O46 -63.1(5) . .
N15 O8 Na1 O44 91.5(5) . .
N15 O8 Na1 O16 164.3(4) . .
N15 O8 Na1 O28 -176.1(5) . .
N15 O8 Na1 O17 -123.6(5) . .
N15 O8 Na1 O39 19.2(6) . .
N15 O8 Na1 N18 -149.7(4) . .
N18 O16 Na1 O46 -22.4(3) . .
N18 O16 Na1 O44 176.2(3) . .
N18 O16 Na1 O8 103.0(4) . .
N18 O16 Na1 O28 84.6(3) . .
N18 O16 Na1 O17 4.3(3) . .
N18 O16 Na1 O39 -103.9(3) . .
N22 O28 Na1 O46 96.8(5) . .
N22 O28 Na1 O44 -102.6(4) . .
N22 O28 Na1 O8 171.8(5) . .
N22 O28 Na1 O16 -18.2(4) . .
N22 O28 Na1 O17 31.4(4) . .
N22 O28 Na1 O39 -40.2(7) . .
N22 O28 Na1 N18 6.4(4) . .
N18 O17 Na1 O46 150.6(3) . .
N18 O17 Na1 O44 -15.3(4) . .
N18 O17 Na1 O8 -143.7(3) . .
N18 O17 Na1 O16 -4.3(3) . .
N18 O17 Na1 O28 -94.5(3) . .
N18 O17 Na1 O39 64.2(3) . .
C71 O39 Na1 O46 -61.6(4) . .
C71 O39 Na1 O44 142.7(4) . .
C71 O39 Na1 O8 -141.7(4) . .
C71 O39 Na1 O16 55.8(4) . .
C71 O39 Na1 O28 78.2(6) . .
C71 O39 Na1 O17 9.9(4) . .
C71 O39 Na1 N18 32.0(4) . .
O17 N18 Na1 O46 -27.8(3) . .
O16 N18 Na1 O46 160.0(3) . .
O18 N18 Na1 O46 85(2) . .
O17 N18 Na1 O44 168.2(3) . .
O16 N18 Na1 O44 -4.0(3) . .
O18 N18 Na1 O44 -79(2) . .
O17 N18 Na1 O8 55.8(4) . .
O16 N18 Na1 O8 -116.4(4) . .
O18 N18 Na1 O8 168.8(18) . .
O17 N18 Na1 O16 172.2(5) . .
O18 N18 Na1 O16 -74.8(19) . .
O17 N18 Na1 O28 80.7(3) . .
O16 N18 Na1 O28 -91.6(3) . .
O18 N18 Na1 O28 -166(2) . .
O16 N18 Na1 O17 -172.2(5) . .
O18 N18 Na1 O17 113(2) . .
O17 N18 Na1 O39 -115.6(3) . .
O16 N18 Na1 O39 72.2(3) . .
O18 N18 Na1 O39 -3(2) . .
